data_7130529
loop_
_publ_author_name
'Najera, Daniel C.'
'Pe\~nas-Defrutos, Marconi N.'
'Garc\'ia-Melchor, Max'
'Fout, Alison R.'

_publ_section_title
;
 \g-Agostic interactions in (MesCCC)Fe--Mes(L) complexes
;
_journal_name_full 'Chemical Communications'
_journal_paper_doi 10.1039/D2CC03260K
_journal_year 2022
_chemical_formula_moiety 'C50 H53 Fe N4 P, C6 H18 O Si2'
_chemical_formula_sum 'C56 H71 Fe N4 O P Si2'
_chemical_formula_weight 959.16
_space_group_crystal_system monoclinic
_space_group_IT_number 14
_space_group_name_Hall '-P 2yn'
_space_group_name_H-M_alt 'P 1 21/n 1'
_atom_sites_solution_hydrogens mixed
_atom_sites_solution_primary dual
_audit_creation_date 2022-06-04
_audit_creation_method
; 
Olex2 1.5 
(compiled 2022.04.07 svn.rca3783a0 for OlexSys, GUI svn.r6498) 
;
_audit_update_record
;
2022-06-06 deposited with the CCDC.	2022-08-05 downloaded from the CCDC.
;
_cell_angle_alpha 90
_cell_angle_beta 92.99
_cell_angle_gamma 90
_cell_formula_units_Z 4
_cell_length_a 12.0209(2)
_cell_length_b 24.1592(3)
_cell_length_c 17.9381(2)
_cell_measurement_reflns_used 33518
_cell_measurement_temperature 100(2)
_cell_measurement_theta_max 28.28
_cell_measurement_theta_min 2.16
_cell_volume 5202.41(12)
_computing_cell_refinement 'SAINT V8.40B (Bruker, 2019)'
_computing_data_collection 'APEX3 V2019.11-0 (Bruker, 2019)'
_computing_data_reduction
; 
SAINT V8.40B, XPREP v2014/2, (Bruker, 2019), SADABS V2016/2 
(Krause et al., 2015) 
;
_computing_molecular_graphics 'Olex2 1.5 (Dolomanov et al., 2009)'
_computing_publication_material 'Olex2 1.5 (Dolomanov et al., 2009)'
_computing_structure_refinement 'SHELXL-2018-3 (Sheldrick, 2015a)'
_computing_structure_solution 'SHELXT-2018-2 (Sheldrick, 2015b)'
_diffrn_ambient_temperature 100(2)
_diffrn_detector 'Bruker Photon 100 area detector'
_diffrn_detector_type 'photon counter area detector'
_diffrn_measured_fraction_theta_full 0.999
_diffrn_measured_fraction_theta_max 0.999
_diffrn_measurement_device 'Bruker D8 Venture/Photon II'
_diffrn_measurement_device_type 'Bruker D8 Venture/Photon 100'
_diffrn_measurement_method 'profile data from \f and \w scans'
_diffrn_radiation_monochromator 'multilayer mirrors'
_diffrn_radiation_probe x-ray
_diffrn_radiation_source 'microfocus sealed tube'
_diffrn_radiation_type MoK\a
_diffrn_radiation_wavelength 0.71073
_diffrn_radiation_wavelength_id ed88s
_diffrn_reflns_av_R_equivalents 0.0385
_diffrn_reflns_av_unetI/netI 0.0232
_diffrn_reflns_Laue_measured_fraction_full 0.999
_diffrn_reflns_Laue_measured_fraction_max 0.999
_diffrn_reflns_limit_h_max 16
_diffrn_reflns_limit_h_min -16
_diffrn_reflns_limit_k_max 32
_diffrn_reflns_limit_k_min -32
_diffrn_reflns_limit_l_max 21
_diffrn_reflns_limit_l_min -23
_diffrn_reflns_number 83142
_diffrn_reflns_point_group_measured_fraction_full 0.999
_diffrn_reflns_point_group_measured_fraction_max 0.999
_diffrn_reflns_theta_full 25.242
_diffrn_reflns_theta_max 28.292
_diffrn_reflns_theta_min 2.033
_diffrn_source 'microfocus sealed X-ray tube'
_diffrn_source_current 1.0
_diffrn_source_power 0.05
_diffrn_source_target Mo
_diffrn_source_type 'Incoatec I\ms'
_diffrn_source_voltage 50.0
_exptl_absorpt_coefficient_mu 0.409
_exptl_absorpt_correction_T_max 0.7457
_exptl_absorpt_correction_T_min 0.7079
_exptl_absorpt_correction_type multi-scan
_exptl_absorpt_process_details 'SADABS V2016/2 (Krause et al., 2015)'
_exptl_crystal_colour red
_exptl_crystal_colour_primary red
_exptl_crystal_density_diffrn 1.225
_exptl_crystal_description Prism
_exptl_crystal_F_000 2048
_exptl_crystal_id ed88s
_exptl_crystal_preparation
; 
The data crystal was mounted using oil (Paratone-N, Exxon) to a 
0.3 mm cryo-loop (Hampton Research) with the (1 -2 -7) scattering 
planes roughly normal to the spindle axis. 
;
_exptl_crystal_size_max 0.236
_exptl_crystal_size_mid 0.225
_exptl_crystal_size_min 0.149
_refine_diff_density_max 0.351
_refine_diff_density_min -0.381
_refine_diff_density_rms 0.051
_refine_ls_extinction_method none
_refine_ls_goodness_of_fit_ref 1.037
_refine_ls_hydrogen_treatment mixed
_refine_ls_matrix_type full
_refine_ls_number_parameters 637
_refine_ls_number_reflns 12903
_refine_ls_number_restraints 12
_refine_ls_restrained_S_all 1.036
_refine_ls_R_factor_all 0.0420
_refine_ls_R_factor_gt 0.0347
_refine_ls_shift/su_max 0.001
_refine_ls_shift/su_mean 0.000
_refine_ls_structure_factor_coef Fsqd
_refine_ls_weighting_details 'w=1/[\s^2^(Fo^2^)+(0.0414P)^2^+3.0912P] where P=(Fo^2^+2Fc^2^)/3'
_refine_ls_weighting_scheme calc
_refine_ls_wR_factor_gt 0.0876
_refine_ls_wR_factor_ref 0.0933
_reflns_Friedel_coverage 0.000
_reflns_number_gt 11217
_reflns_number_total 12903
_reflns_threshold_expression 'I > 2\s(I)'
_cod_data_source_file d2cc03260k2.cif
_cod_data_source_block ed88s
_cod_database_code 7130529
_shelx_shelxl_version_number 2018/3
_shelx_space_group_comment
; 
The symmetry employed for this shelxl refinement is uniquely defined 
by the following loop, which should always be used as a source of 
symmetry information in preference to the above space-group names. 
They are only intended as comments. 
;
_shelx_estimated_absorpt_t_max 0.942
_shelx_estimated_absorpt_t_min 0.910
_olex2_refinement_description
; 
1. Fixed Uiso 
 At 1.2 times of: 
  All C(H) groups 
 At 1.5 times of: 
  All C(H,H,H) groups 
2. Uiso/Uaniso restraints and constraints 
C51A \\sim C51: within 1.7A with sigma of 0.04 and sigma for terminal atoms of 
0.08 within 1.7A 
C56 \\sim C56A: within 1.7A with sigma of 0.04 and sigma for terminal atoms of 
0.08 within 1.7A 
3. Others 
 Sof(C56A)=Sof(H56D)=Sof(H56E)=Sof(H56F)=1-FVAR(1) 
 Sof(C56)=Sof(H56A)=Sof(H56B)=Sof(H56C)=FVAR(1) 
 Sof(C51A)=Sof(H51D)=Sof(H51E)=Sof(H51F)=1-FVAR(2) 
 Sof(C51)=Sof(H51A)=Sof(H51B)=Sof(H51C)=FVAR(2) 
4.a Aromatic/amide H refined with riding coordinates: 
 C3(H3), C4(H4), C5(H5), C6(H6), C10(H10), C11(H11), C12(H12), C16(H16), 
 C17(H17), C18(H18), C19(H19), C24(H24), C27(H27), C33(H33), C36(H36), C42(H42),
  C45(H45) 
4.b Idealised Me refined as rotating group: 
 C23(H23A,H23B,H23C), C26(H26A,H26B,H26C), C29(H29A,H29B,H29C), C32(H32A,H32B, 
 H32C), C35(H35A,H35B,H35C), C38(H38A,H38B,H38C), C41(H41A,H41B,H41C), C44(H44A,
 H44B,H44C), C48(H48A,H48B,H48C), C49(H49A,H49B,H49C), C50(H50A,H50B,H50C), 
 C52(H52A,H52B,H52C), C53(H53A,H53B,H53C), C54(H54A,H54B,H54C), C55(H55A,H55B, 
 H55C), C51(H51A,H51B,H51C), C56(H56A,H56B,H56C), C51A(H51D,H51E,H51F), 
 C56A(H56D,H56E,H56F) 
;
_olex2_submission_special_instructions 'No special instructions were received'

loop_
_space_group_symop_operation_xyz
'x, y, z'
'-x+1/2, y+1/2, -z+1/2'
'-x, -y, -z'
'x-1/2, -y-1/2, z-1/2'

loop_
_atom_site_label
_atom_site_type_symbol
_atom_site_fract_x
_atom_site_fract_y
_atom_site_fract_z
_atom_site_U_iso_or_equiv
_atom_site_adp_type
_atom_site_occupancy
_atom_site_site_symmetry_order
_atom_site_calc_flag
_atom_site_refinement_flags_posn
_atom_site_refinement_flags_adp
_atom_site_refinement_flags_occupancy
_atom_site_disorder_assembly
_atom_site_disorder_group
Fe1 Fe 0.74735(2) 0.30518(2) 0.59418(2) 0.01481(5) Uani 1 1 d . . . . .
H47A H 0.6164(17) 0.2856(9) 0.5333(11) 0.037(5) Uiso 1 1 d . . . . .
P1 P 0.81985(3) 0.23020(2) 0.54380(2) 0.01969(8) Uani 1 1 d . . . . .
N1 N 0.79129(9) 0.37716(5) 0.45384(6) 0.0164(2) Uani 1 1 d . . . . .
N2 N 0.92162(9) 0.37141(5) 0.54296(6) 0.0177(2) Uani 1 1 d . . . . .
N3 N 0.80884(9) 0.27224(5) 0.74200(6) 0.0170(2) Uani 1 1 d . . . . .
N4 N 0.64013(9) 0.23975(5) 0.72438(6) 0.0166(2) Uani 1 1 d . . . . .
C1 C 0.81318(11) 0.35343(6) 0.52302(7) 0.0166(2) Uani 1 1 d . . . . .
C2 C 0.88187(11) 0.40837(6) 0.43135(8) 0.0185(3) Uani 1 1 d . . . . .
C3 C 0.89516(12) 0.43887(6) 0.36690(8) 0.0234(3) Uani 1 1 d . . . . .
H3 H 0.837623 0.441234 0.328662 0.028 Uiso 1 1 calc R U . . .
C4 C 0.99668(13) 0.46589(7) 0.36077(8) 0.0265(3) Uani 1 1 d . . . . .
H4 H 1.008976 0.487065 0.317339 0.032 Uiso 1 1 calc R U . . .
C5 C 1.08064(12) 0.46237(7) 0.41735(9) 0.0258(3) Uani 1 1 d . . . . .
H5 H 1.149139 0.481058 0.411387 0.031 Uiso 1 1 calc R U . . .
C6 C 1.06656(12) 0.43220(6) 0.48227(8) 0.0218(3) Uani 1 1 d . . . . .
H6 H 1.123626 0.430311 0.520871 0.026 Uiso 1 1 calc R U . . .
C7 C 0.96525(11) 0.40483(6) 0.48836(7) 0.0181(3) Uani 1 1 d . . . . .
C8 C 0.88237(11) 0.31998(6) 0.64555(7) 0.0172(3) Uani 1 1 d . . . . .
C9 C 0.96239(11) 0.35355(6) 0.61438(7) 0.0177(3) Uani 1 1 d . . . . .
C10 C 1.06096(11) 0.36836(6) 0.65358(8) 0.0208(3) Uani 1 1 d . . . . .
H10 H 1.114413 0.391287 0.631541 0.025 Uiso 1 1 calc R U . . .
C11 C 1.07878(11) 0.34843(6) 0.72637(8) 0.0220(3) Uani 1 1 d . . . . .
H11 H 1.145974 0.357779 0.753701 0.026 Uiso 1 1 calc R U . . .
C12 C 1.00057(11) 0.31512(6) 0.76021(8) 0.0199(3) Uani 1 1 d . . . . .
H12 H 1.013718 0.302070 0.809848 0.024 Uiso 1 1 calc R U . . .
C13 C 0.90286(11) 0.30166(6) 0.71895(8) 0.0174(3) Uani 1 1 d . . . . .
C14 C 0.72086(10) 0.26843(6) 0.68802(7) 0.0165(2) Uani 1 1 d . . . . .
C15 C 0.78253(11) 0.24887(6) 0.80998(7) 0.0174(3) Uani 1 1 d . . . . .
C16 C 0.83879(11) 0.24417(6) 0.87949(8) 0.0207(3) Uani 1 1 d . . . . .
H16 H 0.911863 0.258521 0.888322 0.025 Uiso 1 1 calc R U . . .
C17 C 0.78346(12) 0.21756(7) 0.93544(8) 0.0248(3) Uani 1 1 d . . . . .
H17 H 0.819253 0.214287 0.983723 0.030 Uiso 1 1 calc R U . . .
C18 C 0.67676(12) 0.19551(7) 0.92270(8) 0.0248(3) Uani 1 1 d . . . . .
H18 H 0.642223 0.176968 0.962077 0.030 Uiso 1 1 calc R U . . .
C19 C 0.62027(12) 0.20022(6) 0.85344(8) 0.0215(3) Uani 1 1 d . . . . .
H19 H 0.547629 0.185382 0.844392 0.026 Uiso 1 1 calc R U . . .
C20 C 0.67495(11) 0.22762(6) 0.79815(7) 0.0176(3) Uani 1 1 d . . . . .
C21 C 0.52678(11) 0.23118(6) 0.69703(7) 0.0167(2) Uani 1 1 d . . . . .
C22 C 0.49714(12) 0.18284(6) 0.65826(8) 0.0206(3) Uani 1 1 d . . . . .
C23 C 0.57821(13) 0.13589(7) 0.65073(10) 0.0310(3) Uani 1 1 d . . . . .
H23A H 0.646464 0.149872 0.629796 0.046 Uiso 1 1 calc R U . . .
H23B H 0.544730 0.107557 0.617518 0.046 Uiso 1 1 calc R U . . .
H23C H 0.596198 0.119687 0.699976 0.046 Uiso 1 1 calc R U . . .
C24 C 0.38741(12) 0.17772(7) 0.62913(8) 0.0239(3) Uani 1 1 d . . . . .
H24 H 0.366030 0.145437 0.601747 0.029 Uiso 1 1 calc R U . . .
C25 C 0.30893(12) 0.21898(7) 0.63946(8) 0.0233(3) Uani 1 1 d . . . . .
C26 C 0.19082(13) 0.21389(8) 0.60717(10) 0.0347(4) Uani 1 1 d . . . . .
H26A H 0.166096 0.249661 0.586558 0.052 Uiso 1 1 calc R U . . .
H26B H 0.141914 0.202709 0.646529 0.052 Uiso 1 1 calc R U . . .
H26C H 0.187799 0.185989 0.567454 0.052 Uiso 1 1 calc R U . . .
C27 C 0.33967(11) 0.26446(6) 0.68310(8) 0.0213(3) Uani 1 1 d . . . . .
H27 H 0.285540 0.291998 0.692008 0.026 Uiso 1 1 calc R U . . .
C28 C 0.44733(11) 0.27094(6) 0.71418(7) 0.0178(3) Uani 1 1 d . . . . .
C29 C 0.47549(12) 0.31777(6) 0.76690(8) 0.0217(3) Uani 1 1 d . . . . .
H29A H 0.493909 0.302941 0.816877 0.033 Uiso 1 1 calc R U . . .
H29B H 0.411404 0.342708 0.768805 0.033 Uiso 1 1 calc R U . . .
H29C H 0.539537 0.338222 0.749415 0.033 Uiso 1 1 calc R U . . .
C30 C 0.68324(11) 0.38051(6) 0.41509(7) 0.0160(2) Uani 1 1 d . . . . .
C31 C 0.61219(11) 0.42334(6) 0.43410(7) 0.0168(2) Uani 1 1 d . . . . .
C32 C 0.64588(12) 0.46654(6) 0.49125(8) 0.0215(3) Uani 1 1 d . . . . .
H32A H 0.621729 0.455074 0.540251 0.032 Uiso 1 1 calc R U . . .
H32B H 0.610812 0.501920 0.477219 0.032 Uiso 1 1 calc R U . . .
H32C H 0.727063 0.470797 0.493518 0.032 Uiso 1 1 calc R U . . .
C33 C 0.50756(11) 0.42626(6) 0.39657(8) 0.0190(3) Uani 1 1 d . . . . .
H33 H 0.457373 0.454561 0.409771 0.023 Uiso 1 1 calc R U . . .
C34 C 0.47452(11) 0.38915(6) 0.34059(8) 0.0193(3) Uani 1 1 d . . . . .
C35 C 0.36179(13) 0.39513(7) 0.30024(9) 0.0273(3) Uani 1 1 d . . . . .
H35A H 0.312832 0.416992 0.330843 0.041 Uiso 1 1 calc R U . . .
H35B H 0.329186 0.358395 0.291275 0.041 Uiso 1 1 calc R U . . .
H35C H 0.370164 0.413877 0.252414 0.041 Uiso 1 1 calc R U . . .
C36 C 0.54917(12) 0.34820(6) 0.32131(7) 0.0199(3) Uani 1 1 d . . . . .
H36 H 0.527835 0.322797 0.282746 0.024 Uiso 1 1 calc R U . . .
C37 C 0.65455(11) 0.34348(6) 0.35717(7) 0.0183(3) Uani 1 1 d . . . . .
C38 C 0.73617(13) 0.30148(7) 0.33091(9) 0.0274(3) Uani 1 1 d . . . . .
H38A H 0.792559 0.320134 0.302399 0.041 Uiso 1 1 calc R U . . .
H38B H 0.696661 0.274121 0.299060 0.041 Uiso 1 1 calc R U . . .
H38C H 0.772464 0.282806 0.374159 0.041 Uiso 1 1 calc R U . . .
C39 C 0.64761(11) 0.36514(6) 0.62554(7) 0.0164(2) Uani 1 1 d . . . . .
C40 C 0.65389(11) 0.41165(6) 0.67267(7) 0.0175(3) Uani 1 1 d . . . . .
C41 C 0.76359(12) 0.43046(6) 0.70873(8) 0.0231(3) Uani 1 1 d . . . . .
H41A H 0.790539 0.402818 0.745361 0.035 Uiso 1 1 calc R U . . .
H41B H 0.753375 0.465979 0.733848 0.035 Uiso 1 1 calc R U . . .
H41C H 0.818130 0.434793 0.670407 0.035 Uiso 1 1 calc R U . . .
C42 C 0.55687(12) 0.44154(6) 0.68564(8) 0.0197(3) Uani 1 1 d . . . . .
H42 H 0.561638 0.472448 0.718397 0.024 Uiso 1 1 calc R U . . .
C43 C 0.45309(12) 0.42733(6) 0.65187(8) 0.0196(3) Uani 1 1 d . . . . .
C44 C 0.34787(12) 0.45616(6) 0.67258(9) 0.0250(3) Uani 1 1 d . . . . .
H44A H 0.319142 0.438441 0.716802 0.038 Uiso 1 1 calc R U . . .
H44B H 0.292023 0.453614 0.630929 0.038 Uiso 1 1 calc R U . . .
H44C H 0.364044 0.495175 0.683476 0.038 Uiso 1 1 calc R U . . .
C45 C 0.44878(11) 0.38352(6) 0.60156(7) 0.0187(3) Uani 1 1 d . . . . .
H45 H 0.380419 0.374414 0.575471 0.022 Uiso 1 1 calc R U . . .
C46 C 0.54448(11) 0.35285(6) 0.58922(7) 0.0163(2) Uani 1 1 d . . . . .
C47 C 0.54030(11) 0.30401(6) 0.53645(8) 0.0178(3) Uani 1 1 d . . . . .
H47B H 0.4893(15) 0.2753(7) 0.5521(10) 0.023(4) Uiso 1 1 d . . . . .
H47C H 0.5170(15) 0.3147(7) 0.4853(10) 0.022(4) Uiso 1 1 d . . . . .
C48 C 0.93953(12) 0.24008(7) 0.48653(9) 0.0284(3) Uani 1 1 d . . . . .
H48A H 0.918272 0.264039 0.444059 0.043 Uiso 1 1 calc R U . . .
H48B H 0.964131 0.204130 0.468182 0.043 Uiso 1 1 calc R U . . .
H48C H 1.000408 0.257384 0.516626 0.043 Uiso 1 1 calc R U . . .
C49 C 0.72678(15) 0.18899(8) 0.48064(11) 0.0373(4) Uani 1 1 d . . . . .
H49A H 0.663743 0.175446 0.507973 0.056 Uiso 1 1 calc R U . . .
H49B H 0.767966 0.157462 0.461539 0.056 Uiso 1 1 calc R U . . .
H49C H 0.699119 0.212142 0.438810 0.056 Uiso 1 1 calc R U . . .
C50 C 0.87879(13) 0.17718(7) 0.60717(10) 0.0296(3) Uani 1 1 d . . . . .
H50A H 0.937323 0.193651 0.640174 0.044 Uiso 1 1 calc R U . . .
H50B H 0.910590 0.147310 0.578053 0.044 Uiso 1 1 calc R U . . .
H50C H 0.820026 0.162184 0.637214 0.044 Uiso 1 1 calc R U . . .
Si1 Si 0.77288(6) 0.43622(2) -0.05017(3) 0.04452(14) Uani 1 1 d . . . . .
Si2 Si 0.71808(5) 0.47644(2) 0.11154(3) 0.03401(11) Uani 1 1 d . . . . .
O1 O 0.75071(14) 0.44107(6) 0.03845(7) 0.0478(4) Uani 1 1 d . . . . .
C52 C 0.9158(2) 0.40871(17) -0.05856(15) 0.0874(11) Uani 1 1 d . . . . .
H52A H 0.969545 0.433505 -0.032707 0.131 Uiso 1 1 calc R U . . .
H52B H 0.932147 0.406303 -0.111413 0.131 Uiso 1 1 calc R U . . .
H52C H 0.921103 0.371803 -0.036000 0.131 Uiso 1 1 calc R U . . .
C53 C 0.6717(2) 0.38695(9) -0.09343(12) 0.0484(5) Uani 1 1 d . . . . .
H53A H 0.683231 0.350328 -0.070839 0.073 Uiso 1 1 calc R U . . .
H53B H 0.682329 0.384686 -0.147143 0.073 Uiso 1 1 calc R U . . .
H53C H 0.595904 0.399656 -0.085299 0.073 Uiso 1 1 calc R U . . .
C54 C 0.6350(3) 0.43120(12) 0.16940(17) 0.0859(11) Uani 1 1 d . . . . .
H54A H 0.571179 0.416746 0.139254 0.129 Uiso 1 1 calc R U . . .
H54B H 0.608413 0.452400 0.211495 0.129 Uiso 1 1 calc R U . . .
H54C H 0.681263 0.400322 0.188296 0.129 Uiso 1 1 calc R U . . .
C55 C 0.84751(19) 0.49657(12) 0.16429(14) 0.0607(7) Uani 1 1 d . . . . .
H55A H 0.889147 0.463254 0.179730 0.091 Uiso 1 1 calc R U . . .
H55B H 0.829078 0.517742 0.208579 0.091 Uiso 1 1 calc R U . . .
H55C H 0.893110 0.519399 0.132600 0.091 Uiso 1 1 calc R U . . .
C51 C 0.791(3) 0.5012(8) -0.0946(10) 0.060(4) Uani 0.39(4) 1 d . U P A 1
H51A H 0.718908 0.519782 -0.101791 0.089 Uiso 0.39(4) 1 calc R U P A 1
H51B H 0.822883 0.495316 -0.143231 0.089 Uiso 0.39(4) 1 calc R U P A 1
H51C H 0.841734 0.524314 -0.063359 0.089 Uiso 0.39(4) 1 calc R U P A 1
C56 C 0.660(3) 0.5449(9) 0.0737(11) 0.101(5) Uani 0.44(5) 1 d . U P B 1
H56A H 0.719323 0.565563 0.050444 0.151 Uiso 0.44(5) 1 calc R U P B 1
H56B H 0.631955 0.566723 0.114756 0.151 Uiso 0.44(5) 1 calc R U P B 1
H56C H 0.599296 0.537665 0.036480 0.151 Uiso 0.44(5) 1 calc R U P B 1
C51A C 0.739(2) 0.5087(5) -0.0927(6) 0.072(3) Uani 0.61(4) 1 d . U P A 2
H51D H 0.658931 0.515962 -0.090793 0.108 Uiso 0.61(4) 1 calc R U P A 2
H51E H 0.760030 0.509550 -0.144766 0.108 Uiso 0.61(4) 1 calc R U P A 2
H51F H 0.780742 0.537106 -0.064106 0.108 Uiso 0.61(4) 1 calc R U P A 2
C56A C 0.6252(12) 0.5348(5) 0.0904(8) 0.059(3) Uani 0.56(5) 1 d . U P B 2
H56D H 0.662557 0.561466 0.059026 0.089 Uiso 0.56(5) 1 calc R U P B 2
H56E H 0.605968 0.552745 0.136967 0.089 Uiso 0.56(5) 1 calc R U P B 2
H56F H 0.557107 0.521426 0.063769 0.089 Uiso 0.56(5) 1 calc R U P B 2

loop_
_atom_site_aniso_label
_atom_site_aniso_U_11
_atom_site_aniso_U_22
_atom_site_aniso_U_33
_atom_site_aniso_U_23
_atom_site_aniso_U_13
_atom_site_aniso_U_12
Fe1 0.01111(9) 0.01821(10) 0.01506(9) 0.00082(7) 0.00026(6) -0.00090(7)
P1 0.01565(16) 0.02190(18) 0.02152(17) -0.00062(13) 0.00106(13) 0.00197(13)
N1 0.0135(5) 0.0197(6) 0.0162(5) 0.0015(4) 0.0023(4) -0.0004(4)
N2 0.0132(5) 0.0219(6) 0.0180(5) 0.0017(4) 0.0017(4) -0.0019(4)
N3 0.0127(5) 0.0214(6) 0.0167(5) 0.0027(4) -0.0010(4) -0.0009(4)
N4 0.0130(5) 0.0200(6) 0.0168(5) 0.0023(4) 0.0001(4) -0.0005(4)
C1 0.0134(6) 0.0193(6) 0.0172(6) -0.0011(5) 0.0019(4) 0.0005(5)
C2 0.0159(6) 0.0197(7) 0.0202(6) -0.0010(5) 0.0045(5) -0.0011(5)
C3 0.0222(7) 0.0282(8) 0.0200(6) 0.0022(6) 0.0032(5) -0.0013(6)
C4 0.0272(7) 0.0298(8) 0.0229(7) 0.0055(6) 0.0064(6) -0.0055(6)
C5 0.0213(7) 0.0287(8) 0.0281(7) 0.0018(6) 0.0070(6) -0.0074(6)
C6 0.0169(6) 0.0250(7) 0.0238(7) -0.0007(6) 0.0035(5) -0.0034(5)
C7 0.0166(6) 0.0196(6) 0.0186(6) -0.0001(5) 0.0044(5) -0.0001(5)
C8 0.0123(6) 0.0200(6) 0.0191(6) -0.0006(5) -0.0005(5) 0.0005(5)
C9 0.0141(6) 0.0209(7) 0.0180(6) 0.0014(5) 0.0004(5) 0.0001(5)
C10 0.0142(6) 0.0245(7) 0.0236(7) 0.0012(5) 0.0013(5) -0.0039(5)
C11 0.0138(6) 0.0283(7) 0.0233(7) -0.0007(6) -0.0030(5) -0.0024(5)
C12 0.0150(6) 0.0258(7) 0.0185(6) 0.0009(5) -0.0024(5) 0.0000(5)
C13 0.0127(6) 0.0196(6) 0.0199(6) 0.0009(5) 0.0005(5) -0.0006(5)
C14 0.0121(6) 0.0177(6) 0.0194(6) 0.0002(5) 0.0000(5) 0.0004(5)
C15 0.0147(6) 0.0192(6) 0.0183(6) 0.0026(5) 0.0013(5) 0.0016(5)
C16 0.0157(6) 0.0260(7) 0.0201(6) 0.0034(5) -0.0020(5) 0.0013(5)
C17 0.0198(7) 0.0339(8) 0.0205(7) 0.0072(6) -0.0019(5) 0.0025(6)
C18 0.0198(7) 0.0325(8) 0.0224(7) 0.0092(6) 0.0030(5) 0.0012(6)
C19 0.0156(6) 0.0259(7) 0.0230(7) 0.0047(5) 0.0019(5) -0.0010(5)
C20 0.0152(6) 0.0192(6) 0.0182(6) 0.0025(5) -0.0005(5) 0.0016(5)
C21 0.0126(6) 0.0208(6) 0.0168(6) 0.0037(5) 0.0007(4) -0.0025(5)
C22 0.0190(6) 0.0216(7) 0.0214(6) 0.0010(5) 0.0026(5) -0.0026(5)
C23 0.0249(7) 0.0251(8) 0.0432(9) -0.0073(7) 0.0034(7) -0.0003(6)
C24 0.0217(7) 0.0267(7) 0.0231(7) -0.0002(6) -0.0008(5) -0.0082(6)
C25 0.0157(6) 0.0322(8) 0.0220(7) 0.0088(6) -0.0014(5) -0.0063(6)
C26 0.0190(7) 0.0445(10) 0.0393(9) 0.0104(8) -0.0087(6) -0.0077(7)
C27 0.0146(6) 0.0260(7) 0.0234(7) 0.0087(6) 0.0027(5) 0.0008(5)
C28 0.0160(6) 0.0206(7) 0.0171(6) 0.0045(5) 0.0031(5) -0.0014(5)
C29 0.0220(7) 0.0230(7) 0.0204(6) 0.0009(5) 0.0037(5) 0.0012(5)
C30 0.0149(6) 0.0196(6) 0.0135(6) 0.0017(5) 0.0014(4) -0.0007(5)
C31 0.0184(6) 0.0176(6) 0.0145(6) 0.0005(5) 0.0017(5) -0.0010(5)
C32 0.0245(7) 0.0194(7) 0.0205(6) -0.0033(5) -0.0009(5) 0.0017(5)
C33 0.0195(6) 0.0189(6) 0.0188(6) 0.0009(5) 0.0017(5) 0.0025(5)
C34 0.0187(6) 0.0206(7) 0.0185(6) 0.0030(5) -0.0005(5) -0.0018(5)
C35 0.0226(7) 0.0292(8) 0.0292(8) -0.0005(6) -0.0071(6) 0.0009(6)
C36 0.0236(7) 0.0207(7) 0.0151(6) -0.0015(5) -0.0006(5) -0.0025(5)
C37 0.0210(6) 0.0196(7) 0.0146(6) 0.0000(5) 0.0034(5) 0.0007(5)
C38 0.0276(8) 0.0303(8) 0.0241(7) -0.0083(6) 0.0009(6) 0.0071(6)
C39 0.0160(6) 0.0187(6) 0.0145(6) 0.0030(5) 0.0014(4) -0.0013(5)
C40 0.0188(6) 0.0194(6) 0.0145(6) 0.0014(5) 0.0018(5) -0.0030(5)
C41 0.0228(7) 0.0235(7) 0.0227(7) -0.0040(5) -0.0018(5) -0.0032(6)
C42 0.0233(7) 0.0185(6) 0.0175(6) -0.0008(5) 0.0031(5) -0.0016(5)
C43 0.0196(6) 0.0189(6) 0.0207(6) 0.0030(5) 0.0051(5) 0.0021(5)
C44 0.0238(7) 0.0233(7) 0.0288(7) 0.0010(6) 0.0080(6) 0.0023(6)
C45 0.0160(6) 0.0215(7) 0.0186(6) 0.0026(5) 0.0007(5) -0.0009(5)
C46 0.0164(6) 0.0170(6) 0.0156(6) 0.0011(5) 0.0010(5) -0.0009(5)
C47 0.0143(6) 0.0208(7) 0.0181(6) -0.0018(5) -0.0004(5) -0.0008(5)
C48 0.0205(7) 0.0383(9) 0.0269(7) 0.0025(6) 0.0063(6) 0.0081(6)
C49 0.0307(9) 0.0364(9) 0.0441(10) -0.0154(8) -0.0056(7) 0.0005(7)
C50 0.0252(7) 0.0266(8) 0.0372(9) 0.0078(7) 0.0035(6) 0.0054(6)
Si1 0.0723(4) 0.0416(3) 0.0197(2) -0.0005(2) 0.0035(2) -0.0229(3)
Si2 0.0464(3) 0.0254(2) 0.0305(2) -0.00329(18) 0.0037(2) -0.0007(2)
O1 0.0872(11) 0.0339(7) 0.0228(6) 0.0011(5) 0.0079(6) 0.0038(7)
C52 0.0653(17) 0.151(3) 0.0471(14) -0.0296(17) 0.0196(12) -0.0379(19)
C53 0.0586(13) 0.0461(12) 0.0403(10) -0.0009(9) 0.0017(9) -0.0136(10)
C54 0.116(3) 0.0678(17) 0.0795(19) -0.0412(15) 0.0603(18) -0.0524(17)
C55 0.0456(12) 0.0847(18) 0.0525(13) -0.0279(13) 0.0101(10) -0.0045(12)
C51 0.107(11) 0.041(5) 0.030(3) 0.008(3) -0.008(6) -0.021(6)
C56 0.181(15) 0.048(6) 0.075(7) 0.009(5) 0.023(10) 0.046(8)
C51A 0.147(10) 0.037(3) 0.033(2) 0.0065(19) 0.006(5) -0.018(6)
C56A 0.081(6) 0.043(4) 0.053(4) -0.001(3) -0.016(3) 0.021(3)

loop_
_atom_type_symbol
_atom_type_description
_atom_type_scat_dispersion_real
_atom_type_scat_dispersion_imag
_atom_type_scat_source
C C 0.0033 0.0016 'International Tables Vol C Tables 4.2.6.8 and 6.1.1.4'
H H 0.0000 0.0000 'International Tables Vol C Tables 4.2.6.8 and 6.1.1.4'
Fe Fe 0.3463 0.8444 'International Tables Vol C Tables 4.2.6.8 and 6.1.1.4'
N N 0.0061 0.0033 'International Tables Vol C Tables 4.2.6.8 and 6.1.1.4'
O O 0.0106 0.0060 'International Tables Vol C Tables 4.2.6.8 and 6.1.1.4'
P P 0.1023 0.0942 'International Tables Vol C Tables 4.2.6.8 and 6.1.1.4'
Si Si 0.0817 0.0704 'International Tables Vol C Tables 4.2.6.8 and 6.1.1.4'

loop_
_exptl_crystal_face_index_h
_exptl_crystal_face_index_k
_exptl_crystal_face_index_l
_exptl_crystal_face_perp_dist
0.00 -1.00 -1.00 0.1030
0.00 1.00 1.00 0.0800
0.00 -1.00 1.00 0.0490
0.00 0.00 1.00 0.0790
-1.00 1.00 -1.00 0.0950
1.00 -1.00 -1.00 0.0790
-1.00 0.00 -1.00 0.1070
1.00 0.00 -1.00 0.0580
-1.00 0.00 1.00 0.1080
0.00 2.00 -1.00 0.0660
0.00 1.00 -3.00 0.0950
-3.00 1.00 1.00 0.1110
-3.00 -5.00 -1.00 0.1210

loop_
_geom_angle_atom_site_label_1
_geom_angle_atom_site_label_2
_geom_angle_atom_site_label_3
_geom_angle
_geom_angle_site_symmetry_1
_geom_angle_site_symmetry_3
_geom_angle_publ_flag
P1 Fe1 H47A 84.0(6) . . ?
C1 Fe1 H47A 97.1(6) . . ?
C1 Fe1 P1 92.32(4) . . ?
C1 Fe1 C14 160.14(6) . . ?
C1 Fe1 C39 91.22(5) . . ?
C8 Fe1 H47A 173.9(6) . . ?
C8 Fe1 P1 90.43(4) . . ?
C8 Fe1 C1 80.45(6) . . ?
C8 Fe1 C14 80.61(6) . . ?
C8 Fe1 C39 104.14(6) . . ?
C14 Fe1 H47A 102.3(6) . . ?
C14 Fe1 P1 93.74(4) . . ?
C14 Fe1 C39 87.66(5) . . ?
C39 Fe1 H47A 81.5(6) . . ?
C39 Fe1 P1 165.38(4) . . ?
C48 P1 Fe1 117.33(6) . . ?
C48 P1 C49 101.28(8) . . ?
C48 P1 C50 98.63(7) . . ?
C49 P1 Fe1 116.87(6) . . ?
C50 P1 Fe1 117.72(6) . . ?
C50 P1 C49 101.93(9) . . ?
C1 N1 C2 111.59(11) . . ?
C1 N1 C30 125.53(11) . . ?
C2 N1 C30 121.65(11) . . ?
C1 N2 C9 114.20(11) . . ?
C7 N2 C1 112.29(11) . . ?
C7 N2 C9 133.48(11) . . ?
C14 N3 C13 114.66(11) . . ?
C15 N3 C13 132.81(11) . . ?
C15 N3 C14 112.38(11) . . ?
C14 N4 C20 111.62(11) . . ?
C14 N4 C21 125.91(11) . . ?
C20 N4 C21 121.60(11) . . ?
N1 C1 Fe1 141.34(10) . . ?
N1 C1 N2 103.40(11) . . ?
N2 C1 Fe1 115.24(9) . . ?
C3 C2 N1 130.60(13) . . ?
C3 C2 C7 122.23(13) . . ?
C7 C2 N1 107.16(12) . . ?
C2 C3 H3 121.5 . . ?
C2 C3 C4 117.00(14) . . ?
C4 C3 H3 121.5 . . ?
C3 C4 H4 119.4 . . ?
C3 C4 C5 121.13(14) . . ?
C5 C4 H4 119.4 . . ?
C4 C5 H5 119.2 . . ?
C6 C5 C4 121.69(13) . . ?
C6 C5 H5 119.2 . . ?
C5 C6 H6 121.4 . . ?
C5 C6 C7 117.29(13) . . ?
C7 C6 H6 121.4 . . ?
N2 C7 C2 105.56(11) . . ?
N2 C7 C6 133.80(13) . . ?
C6 C7 C2 120.64(13) . . ?
C9 C8 Fe1 120.99(10) . . ?
C9 C8 C13 117.99(12) . . ?
C13 C8 Fe1 120.80(10) . . ?
C8 C9 N2 109.03(11) . . ?
C10 C9 N2 128.63(12) . . ?
C10 C9 C8 122.17(12) . . ?
C9 C10 H10 121.0 . . ?
C9 C10 C11 117.92(13) . . ?
C11 C10 H10 121.0 . . ?
C10 C11 H11 119.0 . . ?
C10 C11 C12 121.97(12) . . ?
C12 C11 H11 119.0 . . ?
C11 C12 H12 121.0 . . ?
C13 C12 C11 118.05(13) . . ?
C13 C12 H12 121.0 . . ?
C8 C13 N3 109.27(11) . . ?
C12 C13 N3 128.75(12) . . ?
C12 C13 C8 121.88(12) . . ?
N3 C14 Fe1 114.66(9) . . ?
N4 C14 Fe1 141.97(10) . . ?
N4 C14 N3 103.31(11) . . ?
N3 C15 C20 105.43(11) . . ?
C16 C15 N3 133.99(13) . . ?
C16 C15 C20 120.58(13) . . ?
C15 C16 H16 121.4 . . ?
C17 C16 C15 117.15(13) . . ?
C17 C16 H16 121.4 . . ?
C16 C17 H17 119.1 . . ?
C16 C17 C18 121.87(13) . . ?
C18 C17 H17 119.1 . . ?
C17 C18 H18 119.4 . . ?
C19 C18 C17 121.13(14) . . ?
C19 C18 H18 119.4 . . ?
C18 C19 H19 121.6 . . ?
C20 C19 C18 116.81(13) . . ?
C20 C19 H19 121.6 . . ?
C15 C20 N4 107.21(11) . . ?
C19 C20 N4 130.35(12) . . ?
C19 C20 C15 122.44(12) . . ?
C22 C21 N4 120.19(12) . . ?
C22 C21 C28 121.61(12) . . ?
C28 C21 N4 118.10(12) . . ?
C21 C22 C23 121.68(13) . . ?
C21 C22 C24 118.12(13) . . ?
C24 C22 C23 120.13(14) . . ?
C22 C23 H23A 109.5 . . ?
C22 C23 H23B 109.5 . . ?
C22 C23 H23C 109.5 . . ?
H23A C23 H23B 109.5 . . ?
H23A C23 H23C 109.5 . . ?
H23B C23 H23C 109.5 . . ?
C22 C24 H24 119.3 . . ?
C25 C24 C22 121.30(14) . . ?
C25 C24 H24 119.3 . . ?
C24 C25 C26 121.39(15) . . ?
C27 C25 C24 118.68(13) . . ?
C27 C25 C26 119.88(15) . . ?
C25 C26 H26A 109.5 . . ?
C25 C26 H26B 109.5 . . ?
C25 C26 H26C 109.5 . . ?
H26A C26 H26B 109.5 . . ?
H26A C26 H26C 109.5 . . ?
H26B C26 H26C 109.5 . . ?
C25 C27 H27 119.0 . . ?
C25 C27 C28 122.00(14) . . ?
C28 C27 H27 119.0 . . ?
C21 C28 C29 121.42(12) . . ?
C27 C28 C21 117.76(13) . . ?
C27 C28 C29 120.77(13) . . ?
C28 C29 H29A 109.5 . . ?
C28 C29 H29B 109.5 . . ?
C28 C29 H29C 109.5 . . ?
H29A C29 H29B 109.5 . . ?
H29A C29 H29C 109.5 . . ?
H29B C29 H29C 109.5 . . ?
C31 C30 N1 118.09(12) . . ?
C31 C30 C37 121.66(12) . . ?
C37 C30 N1 120.14(12) . . ?
C30 C31 C32 122.33(12) . . ?
C30 C31 C33 117.83(12) . . ?
C33 C31 C32 119.81(12) . . ?
C31 C32 H32A 109.5 . . ?
C31 C32 H32B 109.5 . . ?
C31 C32 H32C 109.5 . . ?
H32A C32 H32B 109.5 . . ?
H32A C32 H32C 109.5 . . ?
H32B C32 H32C 109.5 . . ?
C31 C33 H33 118.9 . . ?
C34 C33 C31 122.16(13) . . ?
C34 C33 H33 118.9 . . ?
C33 C34 C35 120.04(13) . . ?
C33 C34 C36 118.35(13) . . ?
C36 C34 C35 121.56(13) . . ?
C34 C35 H35A 109.5 . . ?
C34 C35 H35B 109.5 . . ?
C34 C35 H35C 109.5 . . ?
H35A C35 H35B 109.5 . . ?
H35A C35 H35C 109.5 . . ?
H35B C35 H35C 109.5 . . ?
C34 C36 H36 119.2 . . ?
C34 C36 C37 121.70(13) . . ?
C37 C36 H36 119.2 . . ?
C30 C37 C38 121.60(13) . . ?
C36 C37 C30 118.18(12) . . ?
C36 C37 C38 120.15(12) . . ?
C37 C38 H38A 109.5 . . ?
C37 C38 H38B 109.5 . . ?
C37 C38 H38C 109.5 . . ?
H38A C38 H38B 109.5 . . ?
H38A C38 H38C 109.5 . . ?
H38B C38 H38C 109.5 . . ?
C40 C39 Fe1 137.82(10) . . ?
C46 C39 Fe1 104.29(9) . . ?
C46 C39 C40 117.85(12) . . ?
C39 C40 C41 121.13(12) . . ?
C42 C40 C39 119.52(12) . . ?
C42 C40 C41 119.34(12) . . ?
C40 C41 H41A 109.5 . . ?
C40 C41 H41B 109.5 . . ?
C40 C41 H41C 109.5 . . ?
H41A C41 H41B 109.5 . . ?
H41A C41 H41C 109.5 . . ?
H41B C41 H41C 109.5 . . ?
C40 C42 H42 118.9 . . ?
C43 C42 C40 122.13(13) . . ?
C43 C42 H42 118.9 . . ?
C42 C43 C44 121.32(13) . . ?
C45 C43 C42 118.01(13) . . ?
C45 C43 C44 120.56(13) . . ?
C43 C44 H44A 109.5 . . ?
C43 C44 H44B 109.5 . . ?
C43 C44 H44C 109.5 . . ?
H44A C44 H44B 109.5 . . ?
H44A C44 H44C 109.5 . . ?
H44B C44 H44C 109.5 . . ?
C43 C45 H45 119.9 . . ?
C43 C45 C46 120.26(13) . . ?
C46 C45 H45 119.9 . . ?
C39 C46 C47 117.13(12) . . ?
C45 C46 C39 122.02(12) . . ?
C45 C46 C47 120.85(12) . . ?
H47A C47 H47B 106.5(15) . . ?
H47A C47 H47C 106.0(15) . . ?
C46 C47 H47A 111.9(12) . . ?
C46 C47 H47B 112.0(10) . . ?
C46 C47 H47C 112.3(10) . . ?
H47B C47 H47C 107.7(14) . . ?
P1 C48 H48A 109.5 . . ?
P1 C48 H48B 109.5 . . ?
P1 C48 H48C 109.5 . . ?
H48A C48 H48B 109.5 . . ?
H48A C48 H48C 109.5 . . ?
H48B C48 H48C 109.5 . . ?
P1 C49 H49A 109.5 . . ?
P1 C49 H49B 109.5 . . ?
P1 C49 H49C 109.5 . . ?
H49A C49 H49B 109.5 . . ?
H49A C49 H49C 109.5 . . ?
H49B C49 H49C 109.5 . . ?
P1 C50 H50A 109.5 . . ?
P1 C50 H50B 109.5 . . ?
P1 C50 H50C 109.5 . . ?
H50A C50 H50B 109.5 . . ?
H50A C50 H50C 109.5 . . ?
H50B C50 H50C 109.5 . . ?
O1 Si1 C52 107.70(11) . . ?
O1 Si1 C53 108.62(9) . . ?
O1 Si1 C51 113.8(7) . . ?
O1 Si1 C51A 106.1(4) . . ?
C52 Si1 C51A 117.8(8) . . ?
C53 Si1 C52 109.12(13) . . ?
C53 Si1 C51A 107.2(7) . . ?
C51 Si1 C52 98.2(11) . . ?
C51 Si1 C53 118.4(6) . . ?
O1 Si2 C54 107.65(9) . . ?
O1 Si2 C55 108.61(10) . . ?
O1 Si2 C56 105.5(6) . . ?
O1 Si2 C56A 114.1(4) . . ?
C54 Si2 C55 109.62(15) . . ?
C54 Si2 C56 121.2(13) . . ?
C55 Si2 C56 103.7(10) . . ?
C56A Si2 C54 103.4(6) . . ?
C56A Si2 C55 113.2(4) . . ?
Si1 O1 Si2 151.74(10) . . ?
Si1 C52 H52A 109.5 . . ?
Si1 C52 H52B 109.5 . . ?
Si1 C52 H52C 109.5 . . ?
H52A C52 H52B 109.5 . . ?
H52A C52 H52C 109.5 . . ?
H52B C52 H52C 109.5 . . ?
Si1 C53 H53A 109.5 . . ?
Si1 C53 H53B 109.5 . . ?
Si1 C53 H53C 109.5 . . ?
H53A C53 H53B 109.5 . . ?
H53A C53 H53C 109.5 . . ?
H53B C53 H53C 109.5 . . ?
Si2 C54 H54A 109.5 . . ?
Si2 C54 H54B 109.5 . . ?
Si2 C54 H54C 109.5 . . ?
H54A C54 H54B 109.5 . . ?
H54A C54 H54C 109.5 . . ?
H54B C54 H54C 109.5 . . ?
Si2 C55 H55A 109.5 . . ?
Si2 C55 H55B 109.5 . . ?
Si2 C55 H55C 109.5 . . ?
H55A C55 H55B 109.5 . . ?
H55A C55 H55C 109.5 . . ?
H55B C55 H55C 109.5 . . ?
Si1 C51 H51A 109.5 . . ?
Si1 C51 H51B 109.5 . . ?
Si1 C51 H51C 109.5 . . ?
H51A C51 H51B 109.5 . . ?
H51A C51 H51C 109.5 . . ?
H51B C51 H51C 109.5 . . ?
Si2 C56 H56A 109.5 . . ?
Si2 C56 H56B 109.5 . . ?
Si2 C56 H56C 109.5 . . ?
H56A C56 H56B 109.5 . . ?
H56A C56 H56C 109.5 . . ?
H56B C56 H56C 109.5 . . ?
Si1 C51A H51D 109.5 . . ?
Si1 C51A H51E 109.5 . . ?
Si1 C51A H51F 109.5 . . ?
H51D C51A H51E 109.5 . . ?
H51D C51A H51F 109.5 . . ?
H51E C51A H51F 109.5 . . ?
Si2 C56A H56D 109.5 . . ?
Si2 C56A H56E 109.5 . . ?
Si2 C56A H56F 109.5 . . ?
H56D C56A H56E 109.5 . . ?
H56D C56A H56F 109.5 . . ?
H56E C56A H56F 109.5 . . ?

loop_
_geom_bond_atom_site_label_1
_geom_bond_atom_site_label_2
_geom_bond_distance
_geom_bond_site_symmetry_2
_geom_bond_publ_flag
Fe1 H47A 1.93(2) . ?
Fe1 P1 2.2226(4) . ?
Fe1 C1 1.9286(13) . ?
Fe1 C8 1.8589(13) . ?
Fe1 C14 1.9441(14) . ?
Fe1 C39 1.9806(14) . ?
P1 C48 1.8266(15) . ?
P1 C49 1.8424(17) . ?
P1 C50 1.8306(16) . ?
N1 C1 1.3797(17) . ?
N1 C2 1.4009(17) . ?
N1 C30 1.4431(16) . ?
N2 C1 1.4026(16) . ?
N2 C7 1.3927(17) . ?
N2 C9 1.4150(17) . ?
N3 C13 1.4150(17) . ?
N3 C14 1.3991(16) . ?
N3 C15 1.3950(17) . ?
N4 C14 1.3832(17) . ?
N4 C20 1.3980(17) . ?
N4 C21 1.4388(16) . ?
C2 C3 1.3873(19) . ?
C2 C7 1.3967(19) . ?
C3 H3 0.9500 . ?
C3 C4 1.393(2) . ?
C4 H4 0.9500 . ?
C4 C5 1.396(2) . ?
C5 H5 0.9500 . ?
C5 C6 1.392(2) . ?
C6 H6 0.9500 . ?
C6 C7 1.3950(19) . ?
C8 C9 1.3970(18) . ?
C8 C13 1.3987(18) . ?
C9 C10 1.3927(18) . ?
C10 H10 0.9500 . ?
C10 C11 1.398(2) . ?
C11 H11 0.9500 . ?
C11 C12 1.400(2) . ?
C12 H12 0.9500 . ?
C12 C13 1.3939(18) . ?
C15 C16 1.3917(18) . ?
C15 C20 1.3973(18) . ?
C16 H16 0.9500 . ?
C16 C17 1.390(2) . ?
C17 H17 0.9500 . ?
C17 C18 1.397(2) . ?
C18 H18 0.9500 . ?
C18 C19 1.389(2) . ?
C19 H19 0.9500 . ?
C19 C20 1.3864(19) . ?
C21 C22 1.396(2) . ?
C21 C28 1.4001(19) . ?
C22 C23 1.506(2) . ?
C22 C24 1.399(2) . ?
C23 H23A 0.9800 . ?
C23 H23B 0.9800 . ?
C23 H23C 0.9800 . ?
C24 H24 0.9500 . ?
C24 C25 1.391(2) . ?
C25 C26 1.510(2) . ?
C25 C27 1.388(2) . ?
C26 H26A 0.9800 . ?
C26 H26B 0.9800 . ?
C26 H26C 0.9800 . ?
C27 H27 0.9500 . ?
C27 C28 1.3911(19) . ?
C28 C29 1.502(2) . ?
C29 H29A 0.9800 . ?
C29 H29B 0.9800 . ?
C29 H29C 0.9800 . ?
C30 C31 1.3953(19) . ?
C30 C37 1.4006(18) . ?
C31 C32 1.5037(19) . ?
C31 C33 1.3971(18) . ?
C32 H32A 0.9800 . ?
C32 H32B 0.9800 . ?
C32 H32C 0.9800 . ?
C33 H33 0.9500 . ?
C33 C34 1.3886(19) . ?
C34 C35 1.5095(19) . ?
C34 C36 1.391(2) . ?
C35 H35A 0.9800 . ?
C35 H35B 0.9800 . ?
C35 H35C 0.9800 . ?
C36 H36 0.9500 . ?
C36 C37 1.3951(19) . ?
C37 C38 1.5041(19) . ?
C38 H38A 0.9800 . ?
C38 H38B 0.9800 . ?
C38 H38C 0.9800 . ?
C39 C40 1.4058(19) . ?
C39 C46 1.4018(18) . ?
C40 C41 1.5083(19) . ?
C40 C42 1.4015(19) . ?
C41 H41A 0.9800 . ?
C41 H41B 0.9800 . ?
C41 H41C 0.9800 . ?
C42 H42 0.9500 . ?
C42 C43 1.401(2) . ?
C43 C44 1.5074(19) . ?
C43 C45 1.390(2) . ?
C44 H44A 0.9800 . ?
C44 H44B 0.9800 . ?
C44 H44C 0.9800 . ?
C45 H45 0.9500 . ?
C45 C46 1.3957(19) . ?
C46 C47 1.5120(18) . ?
C47 H47A 1.02(2) . ?
C47 H47B 0.977(18) . ?
C47 H47C 0.980(18) . ?
C48 H48A 0.9800 . ?
C48 H48B 0.9800 . ?
C48 H48C 0.9800 . ?
C49 H49A 0.9800 . ?
C49 H49B 0.9800 . ?
C49 H49C 0.9800 . ?
C50 H50A 0.9800 . ?
C50 H50B 0.9800 . ?
C50 H50C 0.9800 . ?
Si1 O1 1.6297(13) . ?
Si1 C52 1.855(3) . ?
Si1 C53 1.843(2) . ?
Si1 C51 1.780(16) . ?
Si1 C51A 1.945(15) . ?
Si2 O1 1.6298(14) . ?
Si2 C54 1.837(3) . ?
Si2 C55 1.844(2) . ?
Si2 C56 1.906(15) . ?
Si2 C56A 1.826(9) . ?
C52 H52A 0.9800 . ?
C52 H52B 0.9800 . ?
C52 H52C 0.9800 . ?
C53 H53A 0.9800 . ?
C53 H53B 0.9800 . ?
C53 H53C 0.9800 . ?
C54 H54A 0.9800 . ?
C54 H54B 0.9800 . ?
C54 H54C 0.9800 . ?
C55 H55A 0.9800 . ?
C55 H55B 0.9800 . ?
C55 H55C 0.9800 . ?
C51 H51A 0.9800 . ?
C51 H51B 0.9800 . ?
C51 H51C 0.9800 . ?
C56 H56A 0.9800 . ?
C56 H56B 0.9800 . ?
C56 H56C 0.9800 . ?
C51A H51D 0.9800 . ?
C51A H51E 0.9800 . ?
C51A H51F 0.9800 . ?
C56A H56D 0.9800 . ?
C56A H56E 0.9800 . ?
C56A H56F 0.9800 . ?

loop_
_geom_torsion_atom_site_label_1
_geom_torsion_atom_site_label_2
_geom_torsion_atom_site_label_3
_geom_torsion_atom_site_label_4
_geom_torsion
_geom_torsion_site_symmetry_1
_geom_torsion_site_symmetry_2
_geom_torsion_site_symmetry_3
_geom_torsion_site_symmetry_4
_geom_torsion_publ_flag
Fe1 C8 C9 N2 -0.15(16) . . . . ?
Fe1 C8 C9 C10 175.56(11) . . . . ?
Fe1 C8 C13 N3 0.60(16) . . . . ?
Fe1 C8 C13 C12 -175.97(11) . . . . ?
Fe1 C39 C40 C41 7.6(2) . . . . ?
Fe1 C39 C40 C42 -173.28(11) . . . . ?
Fe1 C39 C46 C45 175.06(11) . . . . ?
Fe1 C39 C46 C47 -4.00(14) . . . . ?
P1 Fe1 C8 C9 90.92(11) . . . . ?
P1 Fe1 C8 C13 -94.50(11) . . . . ?
N1 C2 C3 C4 179.88(14) . . . . ?
N1 C2 C7 N2 0.19(15) . . . . ?
N1 C2 C7 C6 -179.64(13) . . . . ?
N1 C30 C31 C32 1.97(19) . . . . ?
N1 C30 C31 C33 -179.79(12) . . . . ?
N1 C30 C37 C36 179.93(12) . . . . ?
N1 C30 C37 C38 -3.2(2) . . . . ?
N2 C9 C10 C11 174.92(14) . . . . ?
N3 C15 C16 C17 179.62(15) . . . . ?
N3 C15 C20 N4 -0.98(15) . . . . ?
N3 C15 C20 C19 179.09(13) . . . . ?
N4 C21 C22 C23 6.5(2) . . . . ?
N4 C21 C22 C24 -176.48(12) . . . . ?
N4 C21 C28 C27 175.45(12) . . . . ?
N4 C21 C28 C29 -7.12(19) . . . . ?
C1 Fe1 C8 C9 -1.35(11) . . . . ?
C1 Fe1 C8 C13 173.22(12) . . . . ?
C1 N1 C2 C3 -179.69(15) . . . . ?
C1 N1 C2 C7 -0.27(15) . . . . ?
C1 N1 C30 C31 82.41(17) . . . . ?
C1 N1 C30 C37 -101.30(16) . . . . ?
C1 N2 C7 C2 -0.06(15) . . . . ?
C1 N2 C7 C6 179.74(15) . . . . ?
C1 N2 C9 C8 2.28(16) . . . . ?
C1 N2 C9 C10 -173.07(14) . . . . ?
C2 N1 C1 Fe1 -177.58(13) . . . . ?
C2 N1 C1 N2 0.22(14) . . . . ?
C2 N1 C30 C31 -83.82(16) . . . . ?
C2 N1 C30 C37 92.46(16) . . . . ?
C2 C3 C4 C5 -0.2(2) . . . . ?
C3 C2 C7 N2 179.67(13) . . . . ?
C3 C2 C7 C6 -0.2(2) . . . . ?
C3 C4 C5 C6 -0.4(3) . . . . ?
C4 C5 C6 C7 0.8(2) . . . . ?
C5 C6 C7 N2 179.73(15) . . . . ?
C5 C6 C7 C2 -0.5(2) . . . . ?
C7 N2 C1 Fe1 178.39(9) . . . . ?
C7 N2 C1 N1 -0.10(15) . . . . ?
C7 N2 C9 C8 179.93(14) . . . . ?
C7 N2 C9 C10 4.6(3) . . . . ?
C7 C2 C3 C4 0.5(2) . . . . ?
C8 C9 C10 C11 0.1(2) . . . . ?
C9 N2 C1 Fe1 -3.45(15) . . . . ?
C9 N2 C1 N1 178.07(11) . . . . ?
C9 N2 C7 C2 -177.75(14) . . . . ?
C9 N2 C7 C6 2.1(3) . . . . ?
C9 C8 C13 N3 175.34(12) . . . . ?
C9 C8 C13 C12 -1.2(2) . . . . ?
C9 C10 C11 C12 -0.7(2) . . . . ?
C10 C11 C12 C13 0.4(2) . . . . ?
C11 C12 C13 N3 -175.19(14) . . . . ?
C11 C12 C13 C8 0.7(2) . . . . ?
C13 N3 C14 Fe1 -0.68(15) . . . . ?
C13 N3 C14 N4 -178.44(11) . . . . ?
C13 N3 C15 C16 -2.2(3) . . . . ?
C13 N3 C15 C20 177.33(14) . . . . ?
C13 C8 C9 N2 -174.87(12) . . . . ?
C13 C8 C9 C10 0.8(2) . . . . ?
C14 Fe1 C8 C9 -175.36(12) . . . . ?
C14 Fe1 C8 C13 -0.78(11) . . . . ?
C14 N3 C13 C8 0.09(16) . . . . ?
C14 N3 C13 C12 176.35(14) . . . . ?
C14 N3 C15 C16 -177.42(15) . . . . ?
C14 N3 C15 C20 2.08(16) . . . . ?
C14 N4 C20 C15 -0.41(16) . . . . ?
C14 N4 C20 C19 179.50(15) . . . . ?
C14 N4 C21 C22 94.62(17) . . . . ?
C14 N4 C21 C28 -88.95(16) . . . . ?
C15 N3 C13 C8 -175.08(14) . . . . ?
C15 N3 C13 C12 1.2(3) . . . . ?
C15 N3 C14 Fe1 175.49(9) . . . . ?
C15 N3 C14 N4 -2.28(15) . . . . ?
C15 C16 C17 C18 1.1(2) . . . . ?
C16 C15 C20 N4 178.60(13) . . . . ?
C16 C15 C20 C19 -1.3(2) . . . . ?
C16 C17 C18 C19 -1.2(2) . . . . ?
C17 C18 C19 C20 0.1(2) . . . . ?
C18 C19 C20 N4 -178.75(14) . . . . ?
C18 C19 C20 C15 1.2(2) . . . . ?
C20 N4 C14 Fe1 -175.10(13) . . . . ?
C20 N4 C14 N3 1.60(15) . . . . ?
C20 N4 C21 C22 -96.93(16) . . . . ?
C20 N4 C21 C28 79.50(16) . . . . ?
C20 C15 C16 C17 0.2(2) . . . . ?
C21 N4 C14 Fe1 -5.7(2) . . . . ?
C21 N4 C14 N3 171.03(12) . . . . ?
C21 N4 C20 C15 -170.37(12) . . . . ?
C21 N4 C20 C19 9.6(2) . . . . ?
C21 C22 C24 C25 -1.2(2) . . . . ?
C22 C21 C28 C27 -8.2(2) . . . . ?
C22 C21 C28 C29 169.26(13) . . . . ?
C22 C24 C25 C26 179.16(14) . . . . ?
C22 C24 C25 C27 -3.6(2) . . . . ?
C23 C22 C24 C25 175.83(14) . . . . ?
C24 C25 C27 C28 2.6(2) . . . . ?
C25 C27 C28 C21 3.2(2) . . . . ?
C25 C27 C28 C29 -174.28(13) . . . . ?
C26 C25 C27 C28 179.87(13) . . . . ?
C28 C21 C22 C23 -169.76(14) . . . . ?
C28 C21 C22 C24 7.2(2) . . . . ?
C30 N1 C1 Fe1 15.0(2) . . . . ?
C30 N1 C1 N2 -167.20(12) . . . . ?
C30 N1 C2 C3 -11.7(2) . . . . ?
C30 N1 C2 C7 167.72(12) . . . . ?
C30 C31 C33 C34 -1.7(2) . . . . ?
C31 C30 C37 C36 -3.9(2) . . . . ?
C31 C30 C37 C38 172.90(13) . . . . ?
C31 C33 C34 C35 -178.23(13) . . . . ?
C31 C33 C34 C36 -0.6(2) . . . . ?
C32 C31 C33 C34 176.59(13) . . . . ?
C33 C34 C36 C37 0.6(2) . . . . ?
C34 C36 C37 C30 1.5(2) . . . . ?
C34 C36 C37 C38 -175.34(13) . . . . ?
C35 C34 C36 C37 178.27(13) . . . . ?
C37 C30 C31 C32 -174.26(13) . . . . ?
C37 C30 C31 C33 4.0(2) . . . . ?
C39 Fe1 C8 C9 -90.20(12) . . . . ?
C39 Fe1 C8 C13 84.38(12) . . . . ?
C39 C40 C42 C43 -1.3(2) . . . . ?
C40 C39 C46 C45 -3.23(19) . . . . ?
C40 C39 C46 C47 177.70(12) . . . . ?
C40 C42 C43 C44 173.53(13) . . . . ?
C40 C42 C43 C45 -2.8(2) . . . . ?
C41 C40 C42 C43 177.83(13) . . . . ?
C42 C43 C45 C46 3.9(2) . . . . ?
C43 C45 C46 C39 -0.9(2) . . . . ?
C43 C45 C46 C47 178.12(12) . . . . ?
C44 C43 C45 C46 -172.48(13) . . . . ?
C46 C39 C40 C41 -174.86(12) . . . . ?
C46 C39 C40 C42 4.26(19) . . . . ?
C52 Si1 O1 Si2 123.3(3) . . . . ?
C53 Si1 O1 Si2 -118.6(2) . . . . ?
C54 Si2 O1 Si1 143.4(3) . . . . ?
C55 Si2 O1 Si1 -97.9(3) . . . . ?
C51 Si1 O1 Si2 15.6(11) . . . . ?
C56 Si2 O1 Si1 12.7(13) . . . . ?
C51A Si1 O1 Si2 -3.7(9) . . . . ?
C56A Si2 O1 Si1 29.3(7) . . . . ?
